data_7704349
loop_
_publ_author_name
'Normand, Adrien T.'
'Malacea-Kabbara, Raluca'
'Lapenta, Rosita'
'Dajnak, Aymeric'
'Richard, Philippe'
'Cattey, H\'el\`ene'
'Bolley, Ana\"elle'
'Grassi, Alfonso'
'Milione, Stefano'
'Auffrant, Audrey'
'Dagorne, Samuel'
'Le Gendre, Pierre'

_publ_section_title
;
 Phosphasalen group IV metal complexes: synthesis, characterization and
 ring opening polymerization of lactide.
;
_journal_issue 21
_journal_name_full 'Dalton transactions (Cambridge, England : 2003)'
_journal_page_first 6989
_journal_page_last 7004
_journal_paper_doi 10.1039/d0dt00972e
_journal_volume 49
_journal_year 2020
_chemical_formula_moiety 'C54 H66 N2 O2 P2, 0.1(C H2 Cl2)'
_chemical_formula_sum 'C54.1 H66.2 Cl0.2 N2 O2 P2'
_chemical_formula_weight 845.52
_space_group_crystal_system monoclinic
_space_group_IT_number 15
_space_group_name_Hall '-C 2yc'
_space_group_name_H-M_alt 'C 1 2/c 1'
_atom_sites_solution_hydrogens mixed
_atom_sites_solution_primary direct
_audit_creation_date 2019-11-06
_audit_creation_method
;
Olex2 1.2
(compiled 2018.05.29 svn.r3508 for OlexSys, GUI svn.r5506)
;
_audit_update_record
;
2020-01-16 deposited with the CCDC.	2020-05-11 downloaded from the CCDC.
;
_cell_angle_alpha 90
_cell_angle_beta 92.56(3)
_cell_angle_gamma 90
_cell_formula_units_Z 4
_cell_length_a 16.866(18)
_cell_length_b 13.874(14)
_cell_length_c 20.49(2)
_cell_measurement_reflns_used 5065
_cell_measurement_temperature 110
_cell_measurement_theta_max 26.096
_cell_measurement_theta_min 2.72
_cell_volume 4790(8)
_computing_cell_refinement 'SAINT v8.37A (Bruker, 2015)'
_computing_data_reduction 'SAINT v8.37A (Bruker, 2015)'
_computing_molecular_graphics 'Olex2 (Dolomanov et al., 2009)'
_computing_publication_material 'Olex2 (Dolomanov et al., 2009)'
_computing_structure_refinement 'XL (Sheldrick, 2008)'
_computing_structure_solution 'ShelXT (Sheldrick, 2015)'
_diffrn_ambient_temperature 110
_diffrn_detector 'CCD Plate'
_diffrn_detector_area_resol_mean '512 x 512'
_diffrn_detector_type APEX2
_diffrn_measured_fraction_theta_full 0.996
_diffrn_measured_fraction_theta_max 0.996
_diffrn_measurement_device '\k-geometry diffractometer'
_diffrn_measurement_device_type 'Nonius Kappa Apex II'
_diffrn_measurement_method '\f and \w scans''
_diffrn_radiation_collimation '0.6 mm'
_diffrn_radiation_monochromator graphite
_diffrn_radiation_probe x-ray
_diffrn_radiation_type MoK\a
_diffrn_radiation_wavelength 0.71073
_diffrn_reflns_av_R_equivalents 0.1124
_diffrn_reflns_av_unetI/netI 0.0795
_diffrn_reflns_Laue_measured_fraction_full 0.996
_diffrn_reflns_Laue_measured_fraction_max 0.996
_diffrn_reflns_limit_h_max 20
_diffrn_reflns_limit_h_min -20
_diffrn_reflns_limit_k_max 16
_diffrn_reflns_limit_k_min -16
_diffrn_reflns_limit_l_max 24
_diffrn_reflns_limit_l_min -15
_diffrn_reflns_number 28200
_diffrn_reflns_point_group_measured_fraction_full 0.996
_diffrn_reflns_point_group_measured_fraction_max 0.996
_diffrn_reflns_theta_full 25.000
_diffrn_reflns_theta_max 25.000
_diffrn_reflns_theta_min 1.990
_diffrn_source 'X-ray tube'
_diffrn_source_target Mo
_diffrn_source_type 'Siemens KFF Mo 2K-180'
_diffrn_standards_number 0
_exptl_absorpt_coefficient_mu 0.144
_exptl_absorpt_correction_T_max 0.7785
_exptl_absorpt_correction_T_min 0.7092
_exptl_absorpt_correction_type multi-scan
_exptl_absorpt_process_details
'SADABS-2016/2 (Bruker,2016/2) was used for absorption correction. wR2(int) was 0.0819 before and 0.0672 after correction. The Ratio of minimum to maximum transmission is 0.9110. The \l/2 correction factor is Not present.'
_exptl_crystal_colour colourless
_exptl_crystal_colour_primary colourless
_exptl_crystal_density_diffrn 1.172
_exptl_crystal_description block
_exptl_crystal_F_000 1817
_exptl_crystal_size_max 0.1
_exptl_crystal_size_mid 0.1
_exptl_crystal_size_min 0.1
_refine_diff_density_max 0.273
_refine_diff_density_min -0.336
_refine_diff_density_rms 0.056
_refine_ls_extinction_method none
_refine_ls_goodness_of_fit_ref 1.009
_refine_ls_hydrogen_treatment constr
_refine_ls_matrix_type full
_refine_ls_number_parameters 285
_refine_ls_number_reflns 4189
_refine_ls_number_restraints 0
_refine_ls_restrained_S_all 1.009
_refine_ls_R_factor_all 0.1045
_refine_ls_R_factor_gt 0.0484
_refine_ls_shift/su_max 0.001
_refine_ls_shift/su_mean 0.000
_refine_ls_structure_factor_coef Fsqd
_refine_ls_weighting_details 'w=1/[\s^2^(Fo^2^)+(0.0502P)^2^+2.1582P] where P=(Fo^2^+2Fc^2^)/3'
_refine_ls_weighting_scheme calc
_refine_ls_wR_factor_gt 0.0970
_refine_ls_wR_factor_ref 0.1176
_reflns_Friedel_coverage 0.000
_reflns_number_gt 2606
_reflns_number_total 4189
_reflns_threshold_expression 'I > 2\s(I)'
_cod_data_source_file d0dt00972e2.cif
_cod_data_source_block 1aH2
_cod_depositor_comments 'Adding full bibliography for 7704346--7704354.cif.'
_cod_original_cell_volume 4790(9)
_cod_original_formula_sum 'C54.10 H66.20 Cl0.20 N2 O2 P2'
_cod_database_code 7704349
_shelx_shelxl_version_number 2018/1
_shelx_space_group_comment
;
The symmetry employed for this shelxl refinement is uniquely defined
by the following loop, which should always be used as a source of
symmetry information in preference to the above space-group names.
They are only intended as comments.
;
_shelx_estimated_absorpt_t_max 0.986
_shelx_estimated_absorpt_t_min 0.986
_olex2_refinement_description
;
1. Fixed Uiso
 At 1.2 times of:
  All C(H) groups, All C(H,H) groups, All N(H) groups
 At 1.5 times of:
  All C(H,H,H) groups
2. Uiso/Uaniso restraints and constraints
Uiso(Cl1) = Uiso(Cl2)
3. Rigid body (RIGU) restrains
 Cl2, C28, Cl1
 with sigma for 1-2 distances of 0.004 and sigma for 1-3 distances of 0.004
4. Others
 Fixed Sof: Cl1(0.05) C28(0.05) H28A(0.05) H28B(0.05) Cl2(0.05)
5.a Riding coordinates:
 N(H)
5.b Free rotating group:
 Cl1(C28,Cl2)
5.c Secondary CH2 refined with riding coordinates:
 C1(H1A,H1B), C28(H28A,H28B)
5.d Aromatic/amide H refined with riding coordinates:
 C5(H5), C7(H7), C17(H17), C18(H18), C19(H19), C20(H20), C21(H21), C23(H23),
 C24(H24), C25(H25), C26(H26), C27(H27)
5.e Idealised Me refined as rotating group:
 C9(H9A,H9B,H9C), C10(H10A,H10B,H10C), C11(H11A,H11B,H11C), C13(H13A,H13B,
 H13C), C14(H14A,H14B,H14C), C15(H15A,H15B,H15C)
;
_olex2_diffrn_ambient_temperature_device 'Oxford Cryosystems'
_olex2_exptl_crystal_mounting_method 'The crystal was mounted on a mylar loop with oil'
_olex2_submission_special_instructions 'No special instructions were received'

loop_
_space_group_symop_operation_xyz
'x, y, z'
'-x, y, -z+1/2'
'x+1/2, y+1/2, z'
'-x+1/2, y+1/2, -z+1/2'
'-x, -y, -z'
'x, -y, z-1/2'
'-x+1/2, -y+1/2, -z'
'x+1/2, -y+1/2, z-1/2'

loop_
_atom_site_label
_atom_site_type_symbol
_atom_site_fract_x
_atom_site_fract_y
_atom_site_fract_z
_atom_site_U_iso_or_equiv
_atom_site_adp_type
_atom_site_occupancy
_atom_site_site_symmetry_order
_atom_site_calc_flag
_atom_site_refinement_flags_posn
_atom_site_refinement_flags_adp
_atom_site_refinement_flags_occupancy
_atom_site_disorder_assembly
_atom_site_disorder_group
C1 C 0.52515(14) 0.96267(17) 0.71967(12) 0.0196(6) Uani 1 1 d . . . . .
H1A H 0.490205 0.976069 0.680614 0.023 Uiso 1 1 calc R . . . .
H1B H 0.564613 1.015377 0.723825 0.023 Uiso 1 1 calc R . . . .
C2 C 0.46405(14) 0.72154(18) 0.64258(12) 0.0176(6) Uani 1 1 d . . . . .
C3 C 0.39047(14) 0.77277(18) 0.64236(12) 0.0174(6) Uani 1 1 d . . . . .
C4 C 0.31865(14) 0.71778(18) 0.62940(12) 0.0187(6) Uani 1 1 d . . . . .
C5 C 0.32660(14) 0.61984(18) 0.61658(12) 0.0202(6) Uani 1 1 d . . . . .
H5 H 0.279350 0.584012 0.607691 0.024 Uiso 1 1 calc R . . . .
C6 C 0.39929(15) 0.56949(17) 0.61575(13) 0.0206(6) Uani 1 1 d . . . . .
C7 C 0.46733(14) 0.62203(18) 0.62873(12) 0.0199(6) Uani 1 1 d . . . . .
H7 H 0.517418 0.590766 0.628359 0.024 Uiso 1 1 calc R . . . .
C8 C 0.40020(15) 0.45969(18) 0.60160(13) 0.0253(7) Uani 1 1 d . . . . .
C9 C 0.48413(17) 0.4201(2) 0.59998(18) 0.0422(8) Uani 1 1 d . . . . .
H9A H 0.513174 0.454574 0.566828 0.063 Uiso 1 1 calc GR . . . .
H9B H 0.482061 0.351278 0.589201 0.063 Uiso 1 1 calc GR . . . .
H9C H 0.511250 0.428827 0.642870 0.063 Uiso 1 1 calc GR . . . .
C10 C 0.35817(19) 0.4378(2) 0.53545(15) 0.0416(8) Uani 1 1 d . . . . .
H10A H 0.303149 0.460491 0.535667 0.062 Uiso 1 1 calc GR . . . .
H10B H 0.358747 0.368182 0.527571 0.062 Uiso 1 1 calc GR . . . .
H10C H 0.385731 0.470875 0.500773 0.062 Uiso 1 1 calc GR . . . .
C11 C 0.3567(2) 0.4064(2) 0.65480(17) 0.0464(9) Uani 1 1 d . . . . .
H11A H 0.383594 0.418579 0.697389 0.070 Uiso 1 1 calc GR . . . .
H11B H 0.356810 0.337087 0.645710 0.070 Uiso 1 1 calc GR . . . .
H11C H 0.301817 0.429536 0.655358 0.070 Uiso 1 1 calc GR . . . .
C12 C 0.23782(14) 0.76910(18) 0.63117(13) 0.0228(6) Uani 1 1 d . . . . .
C13 C 0.16811(15) 0.6992(2) 0.61804(17) 0.0397(8) Uani 1 1 d . . . . .
H13A H 0.171020 0.672079 0.574044 0.059 Uiso 1 1 calc GR . . . .
H13B H 0.117882 0.733921 0.621455 0.059 Uiso 1 1 calc GR . . . .
H13C H 0.171030 0.646945 0.650268 0.059 Uiso 1 1 calc GR . . . .
C14 C 0.22716(16) 0.81405(19) 0.69881(13) 0.0259(6) Uani 1 1 d . . . . .
H14A H 0.227830 0.763075 0.731931 0.039 Uiso 1 1 calc GR . . . .
H14B H 0.176333 0.848282 0.698767 0.039 Uiso 1 1 calc GR . . . .
H14C H 0.270525 0.859448 0.708827 0.039 Uiso 1 1 calc GR . . . .
C15 C 0.23225(16) 0.8480(2) 0.57853(13) 0.0307(7) Uani 1 1 d . . . . .
H15A H 0.276787 0.892824 0.585093 0.046 Uiso 1 1 calc GR . . . .
H15B H 0.182147 0.883091 0.581694 0.046 Uiso 1 1 calc GR . . . .
H15C H 0.234258 0.818349 0.535220 0.046 Uiso 1 1 calc GR . . . .
C16 C 0.55892(14) 0.86073(17) 0.57526(12) 0.0173(6) Uani 1 1 d . . . . .
C17 C 0.51826(15) 0.83046(18) 0.51803(12) 0.0210(6) Uani 1 1 d . . . . .
H17 H 0.482244 0.777907 0.519168 0.025 Uiso 1 1 calc R . . . .
C18 C 0.53057(15) 0.87732(19) 0.45939(13) 0.0248(6) Uani 1 1 d . . . . .
H18 H 0.502894 0.856675 0.420474 0.030 Uiso 1 1 calc R . . . .
C19 C 0.58295(15) 0.95390(19) 0.45746(13) 0.0226(6) Uani 1 1 d . . . . .
H19 H 0.590749 0.986149 0.417355 0.027 Uiso 1 1 calc R . . . .
C20 C 0.62386(15) 0.98345(18) 0.51376(13) 0.0220(6) Uani 1 1 d . . . . .
H20 H 0.660100 1.035729 0.512185 0.026 Uiso 1 1 calc R . . . .
C21 C 0.61241(15) 0.93730(17) 0.57260(13) 0.0211(6) Uani 1 1 d . . . . .
H21 H 0.640969 0.957786 0.611140 0.025 Uiso 1 1 calc R . . . .
C22 C 0.63393(14) 0.71356(17) 0.65700(12) 0.0175(6) Uani 1 1 d . . . . .
C23 C 0.64016(15) 0.64670(18) 0.70792(13) 0.0234(6) Uani 1 1 d . . . . .
H23 H 0.600543 0.644389 0.739414 0.028 Uiso 1 1 calc R . . . .
C24 C 0.70424(16) 0.58340(19) 0.71268(13) 0.0251(7) Uani 1 1 d . . . . .
H24 H 0.708502 0.538650 0.747750 0.030 Uiso 1 1 calc R . . . .
C25 C 0.76146(16) 0.5853(2) 0.66680(14) 0.0286(7) Uani 1 1 d . . . . .
H25 H 0.804239 0.540769 0.669554 0.034 Uiso 1 1 calc R . . . .
C26 C 0.75664(16) 0.6519(2) 0.61691(14) 0.0315(7) Uani 1 1 d . . . . .
H26 H 0.796948 0.654268 0.586016 0.038 Uiso 1 1 calc R . . . .
C27 C 0.69305(15) 0.71586(19) 0.61148(13) 0.0254(6) Uani 1 1 d . . . . .
H27 H 0.689892 0.761160 0.576703 0.030 Uiso 1 1 calc R . . . .
N N 0.56703(11) 0.87124(14) 0.70986(10) 0.0187(5) Uani 1 1 d . . . . .
H H 0.597730 0.854555 0.749275 0.022 Uiso 1 1 d R . . . .
O O 0.39167(9) 0.86447(12) 0.65464(8) 0.0225(4) Uani 1 1 d . . . . .
P P 0.55036(4) 0.79461(5) 0.65003(3) 0.01778(18) Uani 1 1 d . . . . .
Cl1 Cl 0.4264(10) 0.1844(14) 0.7077(9) 0.024(2) Uiso 0.05 1 d . U P A -1
C28 C 0.505(2) 0.2538(15) 0.743(2) 0.014(10) Uiso 0.05 1 d G U P A -1
H28A H 0.482493 0.312549 0.762157 0.017 Uiso 0.05 1 calc R . P A -1
H28B H 0.539704 0.274292 0.707601 0.017 Uiso 0.05 1 calc R . P A -1
Cl2 Cl 0.5615(10) 0.1910(14) 0.8029(9) 0.024(2) Uiso 0.05 1 d G U P A -1

loop_
_atom_site_aniso_label
_atom_site_aniso_U_11
_atom_site_aniso_U_22
_atom_site_aniso_U_33
_atom_site_aniso_U_23
_atom_site_aniso_U_13
_atom_site_aniso_U_12
C1 0.0233(14) 0.0154(13) 0.0199(14) 0.0023(12) 0.0004(11) -0.0018(11)
C2 0.0162(13) 0.0219(15) 0.0146(13) 0.0022(11) 0.0008(11) -0.0004(11)
C3 0.0216(14) 0.0196(15) 0.0111(13) 0.0010(11) 0.0021(11) -0.0016(11)
C4 0.0177(13) 0.0228(15) 0.0155(13) -0.0039(12) 0.0007(11) -0.0002(11)
C5 0.0181(14) 0.0244(15) 0.0179(14) -0.0039(12) 0.0003(11) -0.0041(11)
C6 0.0217(14) 0.0179(14) 0.0223(14) -0.0011(12) 0.0027(12) -0.0008(11)
C7 0.0187(14) 0.0203(15) 0.0210(14) 0.0007(12) 0.0030(11) 0.0016(11)
C8 0.0263(15) 0.0182(14) 0.0316(17) -0.0050(13) 0.0032(13) -0.0021(12)
C9 0.0369(18) 0.0243(17) 0.066(2) -0.0064(16) 0.0037(17) 0.0028(14)
C10 0.049(2) 0.0304(18) 0.045(2) -0.0148(15) -0.0026(16) 0.0014(15)
C11 0.064(2) 0.0216(17) 0.056(2) -0.0015(16) 0.0212(18) -0.0073(15)
C12 0.0173(14) 0.0224(15) 0.0286(16) -0.0051(12) 0.0004(12) 0.0011(11)
C13 0.0186(15) 0.0330(17) 0.067(2) -0.0170(17) 0.0013(15) -0.0006(13)
C14 0.0250(15) 0.0268(16) 0.0264(15) -0.0023(13) 0.0051(12) 0.0032(12)
C15 0.0280(16) 0.0354(17) 0.0284(16) -0.0027(14) -0.0043(13) 0.0102(13)
C16 0.0161(13) 0.0161(14) 0.0199(14) -0.0013(11) 0.0024(11) 0.0025(11)
C17 0.0188(14) 0.0220(14) 0.0222(14) -0.0010(12) 0.0006(12) -0.0008(11)
C18 0.0248(15) 0.0314(16) 0.0178(15) -0.0039(13) -0.0023(12) 0.0029(13)
C19 0.0233(14) 0.0235(15) 0.0215(15) 0.0053(12) 0.0063(12) 0.0069(12)
C20 0.0235(15) 0.0187(14) 0.0244(15) 0.0004(12) 0.0063(12) -0.0010(11)
C21 0.0224(14) 0.0216(15) 0.0192(15) -0.0017(12) 0.0006(12) 0.0001(11)
C22 0.0187(13) 0.0158(14) 0.0181(14) -0.0043(11) 0.0010(11) -0.0031(11)
C23 0.0243(15) 0.0265(15) 0.0194(14) -0.0035(13) 0.0020(12) 0.0011(12)
C24 0.0306(16) 0.0223(15) 0.0221(15) 0.0030(12) -0.0032(13) 0.0051(12)
C25 0.0252(16) 0.0234(15) 0.0371(18) -0.0039(14) 0.0000(14) 0.0076(12)
C26 0.0257(15) 0.0336(17) 0.0362(18) 0.0008(15) 0.0129(13) 0.0076(13)
C27 0.0285(15) 0.0217(15) 0.0263(15) 0.0013(13) 0.0042(13) 0.0017(12)
N 0.0199(11) 0.0204(12) 0.0157(11) -0.0011(10) -0.0002(9) 0.0031(9)
O 0.0242(10) 0.0164(10) 0.0265(10) -0.0013(8) -0.0016(8) -0.0008(8)
P 0.0173(3) 0.0177(4) 0.0184(4) 0.0001(3) 0.0011(3) -0.0005(3)

loop_
_atom_type_symbol
_atom_type_description
_atom_type_scat_dispersion_real
_atom_type_scat_dispersion_imag
_atom_type_scat_source
C C 0.0033 0.0016 'International Tables Vol C Tables 4.2.6.8 and 6.1.1.4'
H H 0.0000 0.0000 'International Tables Vol C Tables 4.2.6.8 and 6.1.1.4'
Cl Cl 0.1484 0.1585 'International Tables Vol C Tables 4.2.6.8 and 6.1.1.4'
N N 0.0061 0.0033 'International Tables Vol C Tables 4.2.6.8 and 6.1.1.4'
O O 0.0106 0.0060 'International Tables Vol C Tables 4.2.6.8 and 6.1.1.4'
P P 0.1023 0.0942 'International Tables Vol C Tables 4.2.6.8 and 6.1.1.4'

loop_
_geom_angle_atom_site_label_1
_geom_angle_atom_site_label_2
_geom_angle_atom_site_label_3
_geom_angle
_geom_angle_site_symmetry_1
_geom_angle_site_symmetry_3
_geom_angle_publ_flag
C1 C1 H1A 108.9 2_656 . ?
C1 C1 H1B 108.9 2_656 . ?
H1A C1 H1B 107.7 . . ?
N C1 C1 113.38(15) . 2_656 ?
N C1 H1A 108.9 . . ?
N C1 H1B 108.9 . . ?
C3 C2 P 115.1(2) . . ?
C7 C2 C3 121.8(2) . . ?
C7 C2 P 122.47(19) . . ?
C2 C3 C4 117.3(2) . . ?
O C3 C2 118.7(2) . . ?
O C3 C4 124.0(2) . . ?
C3 C4 C12 119.1(2) . . ?
C5 C4 C3 117.6(2) . . ?
C5 C4 C12 123.3(2) . . ?
C4 C5 H5 117.4 . . ?
C4 C5 C6 125.2(2) . . ?
C6 C5 H5 117.4 . . ?
C5 C6 C8 120.3(2) . . ?
C7 C6 C5 116.9(2) . . ?
C7 C6 C8 122.8(2) . . ?
C2 C7 H7 119.4 . . ?
C6 C7 C2 121.2(2) . . ?
C6 C7 H7 119.4 . . ?
C9 C8 C6 112.1(2) . . ?
C9 C8 C10 107.7(2) . . ?
C9 C8 C11 108.5(3) . . ?
C10 C8 C6 110.6(2) . . ?
C11 C8 C6 109.4(2) . . ?
C11 C8 C10 108.5(2) . . ?
C8 C9 H9A 109.5 . . ?
C8 C9 H9B 109.5 . . ?
C8 C9 H9C 109.5 . . ?
H9A C9 H9B 109.5 . . ?
H9A C9 H9C 109.5 . . ?
H9B C9 H9C 109.5 . . ?
C8 C10 H10A 109.5 . . ?
C8 C10 H10B 109.5 . . ?
C8 C10 H10C 109.5 . . ?
H10A C10 H10B 109.5 . . ?
H10A C10 H10C 109.5 . . ?
H10B C10 H10C 109.5 . . ?
C8 C11 H11A 109.5 . . ?
C8 C11 H11B 109.5 . . ?
C8 C11 H11C 109.5 . . ?
H11A C11 H11B 109.5 . . ?
H11A C11 H11C 109.5 . . ?
H11B C11 H11C 109.5 . . ?
C13 C12 C4 112.0(2) . . ?
C14 C12 C4 110.4(2) . . ?
C14 C12 C13 107.1(2) . . ?
C15 C12 C4 109.8(2) . . ?
C15 C12 C13 107.7(2) . . ?
C15 C12 C14 109.7(2) . . ?
C12 C13 H13A 109.5 . . ?
C12 C13 H13B 109.5 . . ?
C12 C13 H13C 109.5 . . ?
H13A C13 H13B 109.5 . . ?
H13A C13 H13C 109.5 . . ?
H13B C13 H13C 109.5 . . ?
C12 C14 H14A 109.5 . . ?
C12 C14 H14B 109.5 . . ?
C12 C14 H14C 109.5 . . ?
H14A C14 H14B 109.5 . . ?
H14A C14 H14C 109.5 . . ?
H14B C14 H14C 109.5 . . ?
C12 C15 H15A 109.5 . . ?
C12 C15 H15B 109.5 . . ?
C12 C15 H15C 109.5 . . ?
H15A C15 H15B 109.5 . . ?
H15A C15 H15C 109.5 . . ?
H15B C15 H15C 109.5 . . ?
C17 C16 P 120.5(2) . . ?
C21 C16 C17 119.3(2) . . ?
C21 C16 P 119.89(19) . . ?
C16 C17 H17 120.0 . . ?
C18 C17 C16 119.9(2) . . ?
C18 C17 H17 120.0 . . ?
C17 C18 H18 119.9 . . ?
C19 C18 C17 120.3(2) . . ?
C19 C18 H18 119.9 . . ?
C18 C19 H19 120.0 . . ?
C20 C19 C18 120.0(2) . . ?
C20 C19 H19 120.0 . . ?
C19 C20 H20 119.8 . . ?
C19 C20 C21 120.4(2) . . ?
C21 C20 H20 119.8 . . ?
C16 C21 H21 120.0 . . ?
C20 C21 C16 120.0(2) . . ?
C20 C21 H21 120.0 . . ?
C23 C22 P 120.37(19) . . ?
C27 C22 C23 118.8(2) . . ?
C27 C22 P 120.8(2) . . ?
C22 C23 H23 119.9 . . ?
C24 C23 C22 120.2(2) . . ?
C24 C23 H23 119.9 . . ?
C23 C24 H24 119.8 . . ?
C25 C24 C23 120.3(3) . . ?
C25 C24 H24 119.8 . . ?
C24 C25 H25 120.0 . . ?
C24 C25 C26 120.0(3) . . ?
C26 C25 H25 120.0 . . ?
C25 C26 H26 119.8 . . ?
C25 C26 C27 120.4(3) . . ?
C27 C26 H26 119.8 . . ?
C22 C27 H27 119.9 . . ?
C26 C27 C22 120.2(3) . . ?
C26 C27 H27 119.9 . . ?
C1 N H 109.5 . . ?
C1 N P 126.52(17) . . ?
P N H 122.5 . . ?
C2 P C16 108.37(12) . . ?
C2 P C22 106.60(14) . . ?
C16 P C22 107.06(12) . . ?
N P C2 123.23(12) . . ?
N P C16 106.81(14) . . ?
N P C22 103.77(12) . . ?
Cl1 C28 H28A 109.0 . . ?
Cl1 C28 H28B 109.0 . . ?
Cl1 C28 Cl2 112.9 . . ?
H28A C28 H28B 107.8 . . ?
Cl2 C28 H28A 109.0 . . ?
Cl2 C28 H28B 109.0 . . ?

loop_
_geom_bond_atom_site_label_1
_geom_bond_atom_site_label_2
_geom_bond_distance
_geom_bond_site_symmetry_2
_geom_bond_publ_flag
C1 C1 1.536(5) 2_656 ?
C1 H1A 0.9900 . ?
C1 H1B 0.9900 . ?
C1 N 1.470(3) . ?
C2 C3 1.430(3) . ?
C2 C7 1.411(4) . ?
C2 P 1.775(3) . ?
C3 C4 1.446(3) . ?
C3 O 1.297(3) . ?
C4 C5 1.392(4) . ?
C4 C12 1.540(4) . ?
C5 H5 0.9500 . ?
C5 C6 1.412(4) . ?
C6 C7 1.375(4) . ?
C6 C8 1.551(4) . ?
C7 H7 0.9500 . ?
C8 C9 1.520(4) . ?
C8 C10 1.532(4) . ?
C8 C11 1.531(4) . ?
C9 H9A 0.9800 . ?
C9 H9B 0.9800 . ?
C9 H9C 0.9800 . ?
C10 H10A 0.9800 . ?
C10 H10B 0.9800 . ?
C10 H10C 0.9800 . ?
C11 H11A 0.9800 . ?
C11 H11B 0.9800 . ?
C11 H11C 0.9800 . ?
C12 C13 1.539(4) . ?
C12 C14 1.538(4) . ?
C12 C15 1.537(4) . ?
C13 H13A 0.9800 . ?
C13 H13B 0.9800 . ?
C13 H13C 0.9800 . ?
C14 H14A 0.9800 . ?
C14 H14B 0.9800 . ?
C14 H14C 0.9800 . ?
C15 H15A 0.9800 . ?
C15 H15B 0.9800 . ?
C15 H15C 0.9800 . ?
C16 C17 1.397(4) . ?
C16 C21 1.396(3) . ?
C16 P 1.797(3) . ?
C17 H17 0.9500 . ?
C17 C18 1.390(4) . ?
C18 H18 0.9500 . ?
C18 C19 1.384(4) . ?
C19 H19 0.9500 . ?
C19 C20 1.380(4) . ?
C20 H20 0.9500 . ?
C20 C21 1.386(4) . ?
C21 H21 0.9500 . ?
C22 C23 1.397(4) . ?
C22 C27 1.396(4) . ?
C22 P 1.804(3) . ?
C23 H23 0.9500 . ?
C23 C24 1.393(4) . ?
C24 H24 0.9500 . ?
C24 C25 1.377(4) . ?
C25 H25 0.9500 . ?
C25 C26 1.378(4) . ?
C26 H26 0.9500 . ?
C26 C27 1.392(4) . ?
C27 H27 0.9500 . ?
N H 0.9679 . ?
N P 1.637(2) . ?
Cl1 C28 1.7590 . ?
C28 H28A 0.9900 . ?
C28 H28B 0.9900 . ?
C28 Cl2 1.7613 . ?

loop_
_geom_torsion_atom_site_label_1
_geom_torsion_atom_site_label_2
_geom_torsion_atom_site_label_3
_geom_torsion_atom_site_label_4
_geom_torsion
_geom_torsion_site_symmetry_1
_geom_torsion_site_symmetry_2
_geom_torsion_site_symmetry_3
_geom_torsion_site_symmetry_4
_geom_torsion_publ_flag
C1 C1 N P 112.9(3) 2_656 . . . ?
C1 N P C2 -71.0(2) . . . . ?
C1 N P C16 55.2(2) . . . . ?
C1 N P C22 168.17(19) . . . . ?
C2 C3 C4 C5 -1.5(3) . . . . ?
C2 C3 C4 C12 177.8(2) . . . . ?
C3 C2 C7 C6 -1.4(4) . . . . ?
C3 C2 P C16 -70.5(2) . . . . ?
C3 C2 P C22 174.61(18) . . . . ?
C3 C2 P N 55.1(2) . . . . ?
C3 C4 C5 C6 0.6(4) . . . . ?
C3 C4 C12 C13 -178.5(2) . . . . ?
C3 C4 C12 C14 -59.3(3) . . . . ?
C3 C4 C12 C15 61.9(3) . . . . ?
C4 C5 C6 C7 0.0(4) . . . . ?
C4 C5 C6 C8 179.2(2) . . . . ?
C5 C4 C12 C13 0.7(4) . . . . ?
C5 C4 C12 C14 119.9(3) . . . . ?
C5 C4 C12 C15 -118.9(3) . . . . ?
C5 C6 C7 C2 0.4(4) . . . . ?
C5 C6 C8 C9 177.5(3) . . . . ?
C5 C6 C8 C10 57.3(3) . . . . ?
C5 C6 C8 C11 -62.1(3) . . . . ?
C7 C2 C3 C4 2.0(4) . . . . ?
C7 C2 C3 O -179.1(2) . . . . ?
C7 C2 P C16 101.0(2) . . . . ?
C7 C2 P C22 -13.9(2) . . . . ?
C7 C2 P N -133.4(2) . . . . ?
C7 C6 C8 C9 -3.4(4) . . . . ?
C7 C6 C8 C10 -123.5(3) . . . . ?
C7 C6 C8 C11 117.1(3) . . . . ?
C8 C6 C7 C2 -178.8(2) . . . . ?
C12 C4 C5 C6 -178.7(2) . . . . ?
C16 C17 C18 C19 0.0(4) . . . . ?
C17 C16 C21 C20 1.0(4) . . . . ?
C17 C16 P C2 -18.9(2) . . . . ?
C17 C16 P C22 95.8(2) . . . . ?
C17 C16 P N -153.6(2) . . . . ?
C17 C18 C19 C20 0.7(4) . . . . ?
C18 C19 C20 C21 -0.5(4) . . . . ?
C19 C20 C21 C16 -0.3(4) . . . . ?
C21 C16 C17 C18 -0.8(4) . . . . ?
C21 C16 P C2 167.40(19) . . . . ?
C21 C16 P C22 -78.0(2) . . . . ?
C21 C16 P N 32.7(2) . . . . ?
C22 C23 C24 C25 -0.8(4) . . . . ?
C23 C22 C27 C26 0.4(4) . . . . ?
C23 C22 P C2 -59.0(2) . . . . ?
C23 C22 P C16 -174.83(19) . . . . ?
C23 C22 P N 72.4(2) . . . . ?
C23 C24 C25 C26 1.8(4) . . . . ?
C24 C25 C26 C27 -1.7(4) . . . . ?
C25 C26 C27 C22 0.6(4) . . . . ?
C27 C22 C23 C24 -0.3(4) . . . . ?
C27 C22 P C2 120.4(2) . . . . ?
C27 C22 P C16 4.6(2) . . . . ?
C27 C22 P N -108.1(2) . . . . ?
O C3 C4 C5 179.6(2) . . . . ?
O C3 C4 C12 -1.1(4) . . . . ?
P C2 C3 C4 173.54(18) . . . . ?
P C2 C3 O -7.5(3) . . . . ?
P C2 C7 C6 -172.4(2) . . . . ?
P C16 C17 C18 -174.57(19) . . . . ?
P C16 C21 C20 174.78(19) . . . . ?
P C22 C23 C24 179.18(19) . . . . ?
P C22 C27 C26 -179.1(2) . . . . ?
